data_4348879
loop_
_publ_author_name
'Yue, Cheng-Yang'
'Lei, Xiao-Wu'
'Han, Yong-Fang'
'Lu, Xin-Xiu'
'Tian, Ya-Wei'
'Xu, Jing'
'Liu, Xiao-Fan'
'Xu, Xin'

_publ_section_title
;
 Transition-Metal-Complex Cationic Dyes Photosensitive to Two Types of 2D
 Layered Silver Bromides with Visible-Light-Driven Photocatalytic
 Properties.
;
_journal_issue 23
_journal_name_full 'Inorganic chemistry'
_journal_page_first 12193
_journal_page_last 12203
_journal_paper_doi 10.1021/acs.inorgchem.6b01770
_journal_volume 55
_journal_year 2016
_chemical_formula_moiety C60N12H48Zn2KAg6Br11
_chemical_formula_sum 'C60 H48 Ag6 Br11 K N12 Zn2'
_chemical_formula_weight 2633.17
_space_group_IT_number 148
_space_group_name_Hall '-R 3'
_space_group_name_H-M_alt 'R -3 :H'
_symmetry_cell_setting trigonal
_symmetry_space_group_name_H-M 'R -3 :H'
_atom_sites_solution_hydrogens geom
_atom_sites_solution_primary direct
_atom_sites_solution_secondary difmap
_audit_creation_method SHELXL-97
_cell_angle_alpha 90.00
_cell_angle_beta 90.00
_cell_angle_gamma 120.00
_cell_formula_units_Z 3
_cell_length_a 14.2015(11)
_cell_length_b 14.2015(11)
_cell_length_c 30.753(2)
_cell_measurement_reflns_used 5906
_cell_measurement_temperature 296(2)
_cell_measurement_theta_max 25.32
_cell_measurement_theta_min 2.87
_cell_volume 5371.4(7)
_computing_cell_refinement 'APEX2 Software Suite (Bruker,2005)'
_computing_data_collection 'APEX2 Software Suite (Bruker,2005)'
_computing_data_reduction 'APEX2 Software Suite (Bruker,2005)'
_computing_structure_refinement 'SHELXL-97 (Sheldrick, 2008)'
_computing_structure_solution 'SHELXS-97 (Sheldrick, 2008)'
_diffrn_ambient_temperature 296(2)
_diffrn_measured_fraction_theta_full 0.998
_diffrn_measured_fraction_theta_max 0.998
_diffrn_measurement_device_type 'Bruker SMART CCD area detector'
_diffrn_measurement_method 'phi and omega scans'
_diffrn_radiation_monochromator graphite
_diffrn_radiation_source 'fine-focus sealed tube'
_diffrn_radiation_type MoK\a
_diffrn_radiation_wavelength 0.71073
_diffrn_reflns_av_R_equivalents 0.0348
_diffrn_reflns_av_sigmaI/netI 0.0217
_diffrn_reflns_limit_h_max 18
_diffrn_reflns_limit_h_min -18
_diffrn_reflns_limit_k_max 18
_diffrn_reflns_limit_k_min -18
_diffrn_reflns_limit_l_max 39
_diffrn_reflns_limit_l_min -39
_diffrn_reflns_number 21057
_diffrn_reflns_theta_full 27.58
_diffrn_reflns_theta_max 27.58
_diffrn_reflns_theta_min 1.78
_exptl_absorpt_coefficient_mu 8.505
_exptl_absorpt_correction_T_max 0.5494
_exptl_absorpt_correction_T_min 0.4547
_exptl_absorpt_correction_type multi-scan
_exptl_absorpt_process_details 'SADABS; Bruker, 2000'
_exptl_crystal_colour yellow
_exptl_crystal_density_diffrn 2.442
_exptl_crystal_density_method 'not measured'
_exptl_crystal_description block
_exptl_crystal_F_000 3714
_exptl_crystal_size_max 0.11
_exptl_crystal_size_mid 0.09
_exptl_crystal_size_min 0.08
_refine_diff_density_max 1.845
_refine_diff_density_min -1.172
_refine_diff_density_rms 0.108
_refine_ls_extinction_method SHELXL
_refine_ls_goodness_of_fit_ref 1.045
_refine_ls_hydrogen_treatment constr
_refine_ls_matrix_type full
_refine_ls_number_parameters 141
_refine_ls_number_reflns 2760
_refine_ls_number_restraints 3
_refine_ls_restrained_S_all 1.048
_refine_ls_R_factor_all 0.0500
_refine_ls_R_factor_gt 0.0343
_refine_ls_shift/su_max 0.001
_refine_ls_shift/su_mean 0.000
_refine_ls_structure_factor_coef Fsqd
_refine_ls_weighting_details 'calc w=1/[\s^2^(Fo^2^)+(0.0371P)^2^+36.8770P] where P=(Fo^2^+2Fc^2^)/3'
_refine_ls_weighting_scheme calc
_refine_ls_wR_factor_gt 0.0819
_refine_ls_wR_factor_ref 0.0880
_reflns_number_gt 2182
_reflns_number_total 2760
_reflns_threshold_expression >2sigma(I)
_cod_data_source_file ic6b01770_si_004.cif
_cod_data_source_block C60N12H48Zn2KAg6Br11
_cod_original_cell_volume 5371.5(7)
_cod_original_sg_symbol_H-M R-3
_cod_database_code 4348879

loop_
_symmetry_equiv_pos_as_xyz
'x, y, z'
'-y, x-y, z'
'-x+y, -x, z'
'x+2/3, y+1/3, z+1/3'
'-y+2/3, x-y+1/3, z+1/3'
'-x+y+2/3, -x+1/3, z+1/3'
'x+1/3, y+2/3, z+2/3'
'-y+1/3, x-y+2/3, z+2/3'
'-x+y+1/3, -x+2/3, z+2/3'
'-x, -y, -z'
'y, -x+y, -z'
'x-y, x, -z'
'-x+2/3, -y+1/3, -z+1/3'
'y+2/3, -x+y+1/3, -z+1/3'
'x-y+2/3, x+1/3, -z+1/3'
'-x+1/3, -y+2/3, -z+2/3'
'y+1/3, -x+y+2/3, -z+2/3'
'x-y+1/3, x+2/3, -z+2/3'

loop_
_atom_site_label
_atom_site_type_symbol
_atom_site_fract_x
_atom_site_fract_y
_atom_site_fract_z
_atom_site_U_iso_or_equiv
_atom_site_adp_type
_atom_site_occupancy
_atom_site_symmetry_multiplicity
_atom_site_calc_flag
_atom_site_refinement_flags
K1 K 1.0000 0.0000 0.0000 0.096(3) Uani 1 6 d SPU
Ag1 Ag 0.94759(3) 0.09007(3) 0.130382(14) 0.05489(14) Uani 1 1 d .
Zn1 Zn 1.0000 0.0000 0.37747(3) 0.0339(2) Uani 1 3 d SD
Br3 Br 1.0000 0.0000 0.20273(2) 0.0435(2) Uani 1 3 d S
Br2 Br 0.79267(5) -0.08101(5) 0.08331(2) 0.06293(19) Uani 1 1 d U
Br1 Br 0.8333 0.1667 0.1667 0.0850(4) Uani 1 2 d S
N1 N 1.0944(3) -0.0501(3) 0.41316(11) 0.0322(7) Uani 1 1 d D
N2 N 0.8875(3) 0.0233(3) 0.34232(11) 0.0334(7) Uani 1 1 d D
C6 C 0.7894(3) -0.0164(4) 0.36083(14) 0.0364(9) Uani 1 1 d .
C1 C 1.0821(3) -0.1465(3) 0.40057(14) 0.0351(9) Uani 1 1 d .
C10 C 0.9068(4) 0.0766(4) 0.30468(15) 0.0449(11) Uani 1 1 d .
H10 H 0.9751 0.1041 0.2920 0.054 Uiso 1 1 calc .
C5 C 1.1617(4) 0.0024(4) 0.44634(15) 0.0437(11) Uani 1 1 d .
H5 H 1.1712 0.0696 0.4547 0.052 Uiso 1 1 calc .
C7 C 0.7102(4) -0.0002(5) 0.34198(19) 0.0564(13) Uani 1 1 d .
H7 H 0.6430 -0.0265 0.3554 0.068 Uiso 1 1 calc .
C3 C 1.2013(5) -0.1383(5) 0.45713(18) 0.0611(15) Uani 1 1 d .
H3 H 1.2361 -0.1688 0.4723 0.073 Uiso 1 1 calc .
C4 C 1.2174(4) -0.0390(5) 0.46852(16) 0.0526(13) Uani 1 1 d .
H4 H 1.2651 0.0003 0.4909 0.063 Uiso 1 1 calc .
C8 C 0.7316(5) 0.0546(5) 0.3034(2) 0.0681(17) Uani 1 1 d .
H8 H 0.6788 0.0659 0.2906 0.082 Uiso 1 1 calc .
C9 C 0.8303(5) 0.0928(4) 0.28367(17) 0.0566(14) Uani 1 1 d .
H9 H 0.8454 0.1284 0.2570 0.068 Uiso 1 1 calc .
C2 C 1.1334(5) -0.1938(4) 0.42305(17) 0.0527(13) Uani 1 1 d .
H2 H 1.1217 -0.2620 0.4151 0.063 Uiso 1 1 calc .

loop_
_atom_site_aniso_label
_atom_site_aniso_U_11
_atom_site_aniso_U_22
_atom_site_aniso_U_33
_atom_site_aniso_U_23
_atom_site_aniso_U_13
_atom_site_aniso_U_12
K1 0.092(10) 0.092(10) 0.105(11) 0.000 0.000 0.046(5)
Ag1 0.0543(2) 0.0541(3) 0.0622(3) -0.00281(19) 0.00383(19) 0.0315(2)
Zn1 0.0351(3) 0.0351(3) 0.0316(4) 0.000 0.000 0.01754(14)
Br3 0.0495(3) 0.0495(3) 0.0315(4) 0.000 0.000 0.02473(15)
Br2 0.0695(4) 0.0573(3) 0.0691(4) -0.0219(3) -0.0318(3) 0.0371(3)
Br1 0.1495(10) 0.1018(7) 0.0589(5) 0.0324(5) 0.0495(6) 0.1043(8)
N1 0.0333(18) 0.0348(18) 0.0311(18) -0.0013(14) -0.0026(14) 0.0189(15)
N2 0.0375(19) 0.0340(18) 0.0308(17) 0.0017(14) -0.0026(14) 0.0195(16)
C6 0.037(2) 0.040(2) 0.037(2) -0.0075(18) -0.0070(18) 0.022(2)
C1 0.035(2) 0.037(2) 0.036(2) 0.0054(18) 0.0073(17) 0.0202(19)
C10 0.057(3) 0.044(3) 0.037(2) 0.005(2) -0.005(2) 0.028(2)
C5 0.044(3) 0.048(3) 0.039(2) -0.004(2) -0.011(2) 0.023(2)
C7 0.044(3) 0.068(4) 0.067(3) 0.001(3) -0.008(2) 0.036(3)
C3 0.064(4) 0.085(4) 0.055(3) 0.010(3) -0.004(3) 0.052(3)
C4 0.050(3) 0.071(4) 0.041(3) -0.003(2) -0.013(2) 0.033(3)
C8 0.076(4) 0.078(4) 0.069(4) 0.001(3) -0.027(3) 0.053(4)
C9 0.070(4) 0.052(3) 0.050(3) 0.005(2) -0.019(3) 0.032(3)
C2 0.072(4) 0.055(3) 0.051(3) 0.005(2) 0.002(3) 0.046(3)

loop_
_atom_type_symbol
_atom_type_description
_atom_type_scat_dispersion_real
_atom_type_scat_dispersion_imag
_atom_type_scat_source
C C 0.0033 0.0016 'International Tables Vol C Tables 4.2.6.8 and 6.1.1.4'
H H 0.0000 0.0000 'International Tables Vol C Tables 4.2.6.8 and 6.1.1.4'
N N 0.0061 0.0033 'International Tables Vol C Tables 4.2.6.8 and 6.1.1.4'
Zn Zn 0.2839 1.4301 'International Tables Vol C Tables 4.2.6.8 and 6.1.1.4'
Br Br -0.2901 2.4595 'International Tables Vol C Tables 4.2.6.8 and 6.1.1.4'
Ag Ag -0.8971 1.1015 'International Tables Vol C Tables 4.2.6.8 and 6.1.1.4'
K K 0.2009 0.2494 'International Tables Vol C Tables 4.2.6.8 and 6.1.1.4'

loop_
_geom_angle_atom_site_label_1
_geom_angle_atom_site_label_2
_geom_angle_atom_site_label_3
_geom_angle
_geom_angle_site_symmetry_1
_geom_angle_site_symmetry_3
Br2 K1 Br2 180.00(2) 11_665 2_645
Br2 K1 Br2 104.339(14) 11_665 .
Br2 K1 Br2 75.661(14) 2_645 .
Br2 K1 Br2 75.662(14) 11_665 12_545
Br2 K1 Br2 104.338(14) 2_645 12_545
Br2 K1 Br2 104.339(14) . 12_545
Br2 K1 Br2 104.338(14) 11_665 3_765
Br2 K1 Br2 75.662(14) 2_645 3_765
Br2 K1 Br2 75.661(14) . 3_765
Br2 K1 Br2 180.00(3) 12_545 3_765
Br2 K1 Br2 75.661(14) 11_665 10_755
Br2 K1 Br2 104.339(14) 2_645 10_755
Br2 K1 Br2 180.0 . 10_755
Br2 K1 Br2 75.661(14) 12_545 10_755
Br2 K1 Br2 104.339(14) 3_765 10_755
Br1 Ag1 Br2 124.63(2) . 3_765
Br1 Ag1 Br2 101.802(19) . .
Br2 Ag1 Br2 111.07(3) 3_765 .
Br1 Ag1 Br3 102.108(17) . .
Br2 Ag1 Br3 108.943(19) 3_765 .
Br2 Ag1 Br3 106.82(2) . .
Br1 Ag1 Ag1 150.941(15) . 3_765
Br2 Ag1 Ag1 56.513(18) 3_765 3_765
Br2 Ag1 Ag1 103.879(17) . 3_765
Br3 Ag1 Ag1 57.343(10) . 3_765
Br1 Ag1 Ag1 129.60(2) . 2_645
Br2 Ag1 Ag1 105.766(18) 3_765 2_645
Br2 Ag1 Ag1 54.188(18) . 2_645
Br3 Ag1 Ag1 57.342(10) . 2_645
Ag1 Ag1 Ag1 60.0 3_765 2_645
N2 Zn1 N2 95.63(13) 2_645 3_765
N2 Zn1 N2 95.63(13) 2_645 .
N2 Zn1 N2 95.63(13) 3_765 .
N2 Zn1 N1 77.97(13) 2_645 .
N2 Zn1 N1 91.60(13) 3_765 .
N2 Zn1 N1 170.81(14) . .
N2 Zn1 N1 170.81(13) 2_645 2_645
N2 Zn1 N1 77.97(13) 3_765 2_645
N2 Zn1 N1 91.60(13) . 2_645
N1 Zn1 N1 95.47(12) . 2_645
N2 Zn1 N1 91.60(13) 2_645 3_765
N2 Zn1 N1 170.81(13) 3_765 3_765
N2 Zn1 N1 77.97(13) . 3_765
N1 Zn1 N1 95.47(12) . 3_765
N1 Zn1 N1 95.46(12) 2_645 3_765
Ag1 Br3 Ag1 65.32(2) . 2_645
Ag1 Br3 Ag1 65.32(2) . 3_765
Ag1 Br3 Ag1 65.32(2) 2_645 3_765
Ag1 Br2 Ag1 69.30(2) 2_645 .
Ag1 Br2 K1 86.93(2) 2_645 .
Ag1 Br2 K1 85.83(2) . .
Ag1 Br1 Ag1 180.0 . 13_655
C5 N1 C1 118.6(4) . .
C5 N1 Zn1 127.1(3) . .
C1 N1 Zn1 114.3(3) . .
C10 N2 C6 118.9(4) . .
C10 N2 Zn1 125.6(3) . .
C6 N2 Zn1 115.5(3) . .
N2 C6 C7 120.9(4) . .
N2 C6 C1 115.6(4) . 3_765
C7 C6 C1 123.5(4) . 3_765
N1 C1 C2 120.9(4) . .
N1 C1 C6 115.7(4) . 2_645
C2 C1 C6 123.4(4) . 2_645
N2 C10 C9 123.1(5) . .
N2 C10 H10 118.5 . .
C9 C10 H10 118.5 . .
N1 C5 C4 122.7(5) . .
N1 C5 H5 118.7 . .
C4 C5 H5 118.7 . .
C8 C7 C6 119.4(5) . .
C8 C7 H7 120.3 . .
C6 C7 H7 120.3 . .
C4 C3 C2 119.9(5) . .
C4 C3 H3 120.1 . .
C2 C3 H3 120.1 . .
C3 C4 C5 118.7(5) . .
C3 C4 H4 120.6 . .
C5 C4 H4 120.6 . .
C7 C8 C9 120.2(5) . .
C7 C8 H8 119.9 . .
C9 C8 H8 119.9 . .
C8 C9 C10 117.6(5) . .
C8 C9 H9 121.2 . .
C10 C9 H9 121.2 . .
C3 C2 C1 119.1(5) . .
C3 C2 H2 120.4 . .
C1 C2 H2 120.4 . .

loop_
_geom_bond_atom_site_label_1
_geom_bond_atom_site_label_2
_geom_bond_distance
_geom_bond_site_symmetry_2
K1 Br2 3.6291(7) 11_665
K1 Br2 3.6291(7) 2_645
K1 Br2 3.6291(7) .
K1 Br2 3.6291(7) 12_545
K1 Br2 3.6291(7) 3_765
K1 Br2 3.6291(7) 10_755
Ag1 Br1 2.6127(4) .
Ag1 Br2 2.6617(7) 3_765
Ag1 Br2 2.7374(7) .
Ag1 Br3 2.8448(7) .
Ag1 Ag1 3.0703(7) 3_765
Ag1 Ag1 3.0703(7) 2_645
Zn1 N2 2.088(3) 2_645
Zn1 N2 2.088(3) 3_765
Zn1 N2 2.088(3) .
Zn1 N1 2.113(3) .
Zn1 N1 2.113(3) 2_645
Zn1 N1 2.113(3) 3_765
Br3 Ag1 2.8448(7) 2_645
Br3 Ag1 2.8448(7) 3_765
Br2 Ag1 2.6617(7) 2_645
Br1 Ag1 2.6129(4) 13_655
N1 C5 1.341(6) .
N1 C1 1.347(5) .
N2 C10 1.335(6) .
N2 C6 1.340(6) .
C6 C7 1.383(6) .
C6 C1 1.481(6) 3_765
C1 C2 1.396(6) .
C1 C6 1.481(6) 2_645
C10 C9 1.378(7) .
C10 H10 0.9300 .
C5 C4 1.380(7) .
C5 H5 0.9300 .
C7 C8 1.367(8) .
C7 H7 0.9300 .
C3 C4 1.357(8) .
C3 C2 1.374(8) .
C3 H3 0.9300 .
C4 H4 0.9300 .
C8 C9 1.368(9) .
C8 H8 0.9300 .
C9 H9 0.9300 .
C2 H2 0.9300 .
